data_2203916
loop_
_publ_author_name
'Guo, Ming-Lin'

_publ_section_title
;
 Piperazinediium 3-nitrophthalate dihydrate
;
_journal_issue 7
_journal_name_full 'Acta Crystallographica Section E'
_journal_page_first o1236
_journal_page_last o1238
_journal_paper_doi 10.1107/S1600536804014692
_journal_volume 60
_journal_year 2004
_chemical_formula_iupac 'C4 H12 N2 2+, C8 H3 N O6 2-, 2H2 O'
_chemical_formula_moiety 'C4 H12 N2 2+, C8 H3 N O6 2-, 2H2 O'
_chemical_formula_sum 'C12 H19 N3 O8'
_chemical_formula_weight 333.30
_chemical_name_systematic
;
Piperazinediium 3-nitrophthalate dihydrate
;
_space_group_IT_number 33
_symmetry_cell_setting orthorhombic
_symmetry_space_group_name_Hall 'P 2c -2n'
_symmetry_space_group_name_H-M 'P n a 21'
_atom_sites_solution_hydrogens geom
_atom_sites_solution_primary direct
_atom_sites_solution_secondary difmap
_audit_creation_method SHELXL-97
_cell_angle_alpha 90.00
_cell_angle_beta 90.00
_cell_angle_gamma 90.00
_cell_formula_units_Z 8
_cell_length_a 18.436(8)
_cell_length_b 6.551(3)
_cell_length_c 24.274(10)
_cell_measurement_reflns_used 993
_cell_measurement_temperature 293(2)
_cell_measurement_theta_max 26.02
_cell_measurement_theta_min 2.36
_cell_volume 2932(2)
_computing_cell_refinement SMART
_computing_data_collection 'SMART (Bruker, 1997)'
_computing_data_reduction 'SAINT (Bruker, 1997)'
_computing_molecular_graphics SHELXTL
_computing_publication_material SHELXTL
_computing_structure_refinement SHELXTL
_computing_structure_solution 'SHELXTL (Sheldrick, 2001)'
_diffrn_ambient_temperature 293(2)
_diffrn_measured_fraction_theta_full 0.996
_diffrn_measured_fraction_theta_max 0.996
_diffrn_measurement_device_type 'Bruker SMART CCD area-detector'
_diffrn_measurement_method '\f and \w'
_diffrn_radiation_monochromator graphite
_diffrn_radiation_source 'fine-focus sealed tube'
_diffrn_radiation_type MoK\a
_diffrn_radiation_wavelength 0.71073
_diffrn_reflns_av_R_equivalents 0.0624
_diffrn_reflns_av_sigmaI/netI 0.0469
_diffrn_reflns_limit_h_max 18
_diffrn_reflns_limit_h_min -22
_diffrn_reflns_limit_k_max 8
_diffrn_reflns_limit_k_min -6
_diffrn_reflns_limit_l_max 27
_diffrn_reflns_limit_l_min -30
_diffrn_reflns_number 15732
_diffrn_reflns_theta_full 26.35
_diffrn_reflns_theta_max 26.35
_diffrn_reflns_theta_min 1.68
_diffrn_standards_decay_% 0
_diffrn_standards_number 0
_exptl_absorpt_coefficient_mu 0.128
_exptl_absorpt_correction_T_max 0.982
_exptl_absorpt_correction_T_min 0.954
_exptl_absorpt_correction_type multi-scan
_exptl_absorpt_process_details '(SADABS; Sheldrick, 1996)'
_exptl_crystal_colour Colorless
_exptl_crystal_density_diffrn 1.510
_exptl_crystal_density_method 'not measured'
_exptl_crystal_description Prism
_exptl_crystal_F_000 1408
_exptl_crystal_size_max 0.20
_exptl_crystal_size_mid 0.16
_exptl_crystal_size_min 0.14
_refine_diff_density_max 0.484
_refine_diff_density_min -0.247
_refine_ls_abs_structure_details 'Flack & Bernardinelli (1999)'
_refine_ls_extinction_method none
_refine_ls_goodness_of_fit_ref 1.043
_refine_ls_hydrogen_treatment constr
_refine_ls_matrix_type full
_refine_ls_number_parameters 415
_refine_ls_number_reflns 3053
_refine_ls_number_restraints 7
_refine_ls_restrained_S_all 1.042
_refine_ls_R_factor_all 0.0808
_refine_ls_R_factor_gt 0.0559
_refine_ls_shift/su_max 0.004
_refine_ls_shift/su_mean 0.000
_refine_ls_structure_factor_coef Fsqd
_refine_ls_weighting_details 'calc w = 1/[\s^2^(Fo^2^)+(0.0991P)^2^+0.5343P] where P = (Fo^2^+2Fc^2^)/3'
_refine_ls_weighting_scheme calc
_refine_ls_wR_factor_gt 0.1431
_refine_ls_wR_factor_ref 0.1607
_reflns_number_gt 2278
_reflns_number_total 3053
_reflns_threshold_expression I>2\s(I)
_cod_data_source_file lh6232.cif
_cod_data_source_block I
_cod_depositor_comments
;
The following automatic conversions were performed:
'_symmetry_cell_setting' value 'Orthorhombic' changed to 'orthorhombic'
according to '/home/saulius/struct/CIF-dictionaries/cif_core.dic'
dictionary named 'cif_core.dic' version 2.4.1 from 2010-06-29.

Automatic conversion script
Id: cif_fix_enum 1527 2010-12-29 10:47:43Z saulius 

The following automatic conversions were performed:

'_symmetry_cell_setting' value 'Orthorhombic' changed to
'orthorhombic' according to
/home/saulius/struct/CIF-dictionaries/cif_core.dic dictionary named
'cif_core.dic' version 2.4.1 from 2010-06-29.

Automatic conversion script
Id: cif_fix_values 1715 2011-07-08 13:25:40Z adriana 
;
_cod_database_code 2203916
_cod_database_fobs_code 2203916

loop_
_symmetry_equiv_pos_as_xyz
'x, y, z'
'-x, -y, z+1/2'
'x+1/2, -y+1/2, z'
'-x+1/2, y+1/2, z+1/2'

loop_
_atom_site_label
_atom_site_fract_x
_atom_site_fract_y
_atom_site_fract_z
_atom_site_U_iso_or_equiv
_atom_site_adp_type
_atom_site_calc_flag
_atom_site_refinement_flags
_atom_site_occupancy
_atom_site_type_symbol
O1 0.5468(3) 0.8171(12) 0.9237(3) 0.085(2) Uani d . 1 O
O2 0.5427(3) 0.6877(10) 0.8432(3) 0.0667(15) Uani d . 1 O
O3 0.4509(2) 0.9262(6) 0.76768(19) 0.0368(10) Uani d . 1 O
O4 0.4329(2) 0.5935(6) 0.75621(17) 0.0361(10) Uani d . 1 O
O5 0.2870(2) 0.8229(8) 0.75487(18) 0.0465(10) Uani d . 1 O
O6 0.2058(2) 0.6583(7) 0.80453(19) 0.0488(11) Uani d . 1 O
O7 0.2994(3) 0.6751(11) 0.4216(3) 0.0776(17) Uani d . 1 O
O8 0.2957(3) 0.8078(10) 0.5010(2) 0.0628(14) Uani d . 1 O
O9 0.2047(2) 0.5657(6) 0.57669(17) 0.0340(10) Uani d . 1 O
O10 0.1880(2) 0.9007(7) 0.58925(18) 0.0380(11) Uani d . 1 O
O11 0.0430(2) 0.6885(7) 0.59398(16) 0.0343(8) Uani d . 1 O
O12 -0.0397(2) 0.8455(7) 0.54261(19) 0.0483(11) Uani d . 1 O
N1 0.5131(4) 0.7509(7) 0.8844(3) 0.0371(16) Uani d . 1 N
N2 0.2658(3) 0.7427(7) 0.4603(3) 0.0350(15) Uani d . 1 N
N3 0.0953(2) 0.4652(6) 0.7583(2) 0.0301(10) Uani d . 1 N
H3A 0.0532 0.5350 0.7577 0.036 Uiso calc R 1 H
H3B 0.1300 0.5491 0.7713 0.036 Uiso calc R 1 H
N4 0.1725(2) 0.0959(7) 0.7373(2) 0.0341(11) Uani d . 1 N
H4A 0.2129 0.0188 0.7370 0.041 Uiso calc R 1 H
H4B 0.1357 0.0197 0.7243 0.041 Uiso calc R 1 H
N5 0.3483(2) 0.4514(7) 0.58521(18) 0.0275(9) Uani d . 1 N
H5A 0.3828 0.5395 0.5740 0.033 Uiso calc R 1 H
H5B 0.3054 0.5168 0.5847 0.033 Uiso calc R 1 H
N6 0.4272(2) 0.0828(7) 0.60588(18) 0.0288(9) Uani d . 1 N
H6A 0.3908 0.0004 0.6166 0.035 Uiso calc R 1 H
H6B 0.4687 0.0104 0.6070 0.035 Uiso calc R 1 H
C1 0.4337(4) 0.7504(6) 0.8868(3) 0.0223(14) Uani d . 1 C
C2 0.4042(4) 0.7500(8) 0.9390(4) 0.038(2) Uani d . 1 C
H2 0.4339 0.7570 0.9700 0.046 Uiso calc R 1 H
C3 0.3289(4) 0.7390(8) 0.9445(3) 0.0345(18) Uani d . 1 C
H3 0.3073 0.7378 0.9791 0.041 Uiso calc R 1 H
C4 0.2867(4) 0.7298(8) 0.8967(3) 0.0283(15) Uani d . 1 C
H4 0.2366 0.7199 0.9000 0.034 Uiso calc R 1 H
C5 0.3171(3) 0.7348(7) 0.8448(3) 0.0228(14) Uani d . 1 C
C6 0.2667(3) 0.7360(8) 0.7964(3) 0.0253(14) Uani d . 1 C
C7 0.3923(4) 0.7456(6) 0.8390(3) 0.0199(14) Uani d . 1 C
C8 0.4286(3) 0.7551(7) 0.7824(3) 0.0215(14) Uani d . 1 C
C9 0.1868(4) 0.7432(8) 0.4567(3) 0.0289(16) Uani d . 1 C
C10 0.1549(4) 0.7440(7) 0.4051(3) 0.0261(16) Uani d U 1 C
H10 0.1836 0.7379 0.3736 0.031 Uiso calc R 1 H
C11 0.0829(4) 0.7534(7) 0.4006(3) 0.0288(17) Uani d . 1 C
H11 0.0617 0.7516 0.3658 0.035 Uiso calc R 1 H
C12 0.0396(4) 0.7659(7) 0.4464(3) 0.0300(15) Uani d . 1 C
H12 -0.0105 0.7758 0.4427 0.036 Uiso calc R 1 H
C13 0.0712(3) 0.7635(7) 0.4989(3) 0.0221(14) Uani d . 1 C
C14 0.0213(4) 0.7695(8) 0.5490(3) 0.0291(15) Uani d . 1 C
C15 0.1463(3) 0.7506(6) 0.5058(3) 0.0223(14) Uani d . 1 C
C16 0.1815(3) 0.7385(8) 0.5624(3) 0.0278(17) Uani d . 1 C
C17 0.0878(3) 0.2863(9) 0.7963(4) 0.0368(15) Uani d . 1 C
H17A 0.0466 0.2037 0.7852 0.044 Uiso calc R 1 H
H17B 0.0793 0.3339 0.8336 0.044 Uiso calc R 1 H
C18 0.1564(3) 0.1593(9) 0.7944(2) 0.0344(12) Uani d . 1 C
H18A 0.1966 0.2384 0.8088 0.041 Uiso calc R 1 H
H18B 0.1505 0.0394 0.8174 0.041 Uiso calc R 1 H
C19 0.1829(4) 0.2736(9) 0.7017(3) 0.0332(16) Uani d . 1 C
H19A 0.1942 0.2290 0.6645 0.040 Uiso calc R 1 H
H19B 0.2232 0.3547 0.7151 0.040 Uiso calc R 1 H
C20 0.1143(3) 0.4019(9) 0.7012(2) 0.0340(12) Uani d . 1 C
H20A 0.1217 0.5220 0.6785 0.041 Uiso calc R 1 H
H20B 0.0748 0.3235 0.6854 0.041 Uiso calc R 1 H
C21 0.3644(3) 0.3820(8) 0.6420(2) 0.0309(11) Uani d . 1 C
H21A 0.3243 0.3001 0.6554 0.037 Uiso calc R 1 H
H21B 0.3692 0.4999 0.6659 0.037 Uiso calc R 1 H
C22 0.4326(3) 0.2590(8) 0.6443(3) 0.0284(15) Uani d . 1 C
H22A 0.4736 0.3437 0.6342 0.034 Uiso calc R 1 H
H22B 0.4403 0.2099 0.6816 0.034 Uiso calc R 1 H
C23 0.4137(3) 0.1540(9) 0.5483(2) 0.0327(12) Uani d . 1 C
H23A 0.4539 0.2375 0.5359 0.039 Uiso calc R 1 H
H23B 0.4095 0.0375 0.5239 0.039 Uiso calc R 1 H
C24 0.3459(4) 0.2742(9) 0.5472(3) 0.0324(15) Uani d . 1 C
H24A 0.3056 0.1866 0.5573 0.039 Uiso calc R 1 H
H24B 0.3374 0.3226 0.5100 0.039 Uiso calc R 1 H
O13 0.0572(2) 0.8851(6) 0.69548(19) 0.0427(10) Uani d . 1 O
H13A 0.0152 0.8951 0.7097 0.064 Uiso d R 1 H
H13B 0.0545 0.8454 0.6622 0.064 Uiso d R 1 H
O14 0.3141(2) 0.8637(6) 0.64553(18) 0.0466(11) Uani d . 1 O
H14A 0.3080 0.8269 0.6788 0.070 Uiso d R 1 H
H14B 0.2737 0.8833 0.6296 0.070 Uiso d R 1 H
O15 0.3355(3) 0.2569(6) 0.7680(3) 0.0432(14) Uani d . 1 O
H15A 0.3674 0.3498 0.7724 0.065 Uiso d R 1 H
H15B 0.3510 0.1631 0.7456 0.065 Uiso d R 1 H
O16 0.0907(3) 0.2376(6) 0.5767(3) 0.0418(14) Uani d . 1 O
H16A 0.1170 0.3437 0.5741 0.063 Uiso d R 1 H
H16B 0.1168 0.1307 0.5755 0.063 Uiso d R 1 H

loop_
_atom_site_aniso_label
_atom_site_aniso_U_11
_atom_site_aniso_U_22
_atom_site_aniso_U_33
_atom_site_aniso_U_12
_atom_site_aniso_U_13
_atom_site_aniso_U_23
O1 0.038(3) 0.156(6) 0.061(4) -0.005(4) -0.020(3) -0.046(4)
O2 0.031(3) 0.109(4) 0.061(3) 0.016(3) -0.001(2) -0.029(4)
O3 0.030(2) 0.033(2) 0.048(3) -0.0008(17) 0.014(2) 0.009(2)
O4 0.042(2) 0.034(2) 0.033(2) -0.0066(17) 0.0090(18) -0.009(2)
O5 0.037(2) 0.073(3) 0.029(2) 0.010(2) -0.0062(18) 0.010(3)
O6 0.031(2) 0.063(3) 0.053(3) -0.012(2) -0.0101(19) -0.008(2)
O7 0.049(3) 0.126(5) 0.058(3) 0.011(4) 0.019(3) -0.020(4)
O8 0.029(2) 0.114(4) 0.045(3) -0.016(3) 0.003(2) -0.010(4)
O9 0.031(2) 0.030(2) 0.041(2) 0.0064(16) -0.0076(18) 0.0074(19)
O10 0.041(2) 0.033(2) 0.040(2) 0.0038(18) -0.0126(19) -0.012(2)
O11 0.030(2) 0.050(2) 0.0236(19) -0.0054(19) 0.0044(16) 0.004(2)
O12 0.025(2) 0.060(3) 0.060(3) 0.014(2) 0.0080(19) -0.005(2)
N1 0.031(3) 0.034(3) 0.046(4) 0.0021(19) -0.013(3) -0.003(2)
N2 0.027(3) 0.053(4) 0.025(3) 0.002(2) 0.008(3) -0.0037(19)
N3 0.0204(19) 0.029(2) 0.041(2) 0.0011(17) -0.0036(18) -0.004(2)
N4 0.028(2) 0.030(2) 0.044(3) 0.0098(19) -0.0031(19) -0.007(2)
N5 0.024(2) 0.030(2) 0.029(2) 0.0039(17) -0.0035(17) 0.0043(19)
N6 0.027(2) 0.031(2) 0.028(2) 0.0067(18) 0.0017(17) -0.0003(19)
C1 0.025(3) 0.011(3) 0.030(4) 0.0012(16) 0.001(3) -0.0042(17)
C2 0.048(5) 0.027(4) 0.040(4) 0.001(2) -0.003(4) 0.002(2)
C3 0.036(4) 0.040(4) 0.028(4) -0.002(2) 0.009(3) -0.002(2)
C4 0.023(3) 0.035(3) 0.027(3) 0.000(2) 0.009(3) -0.003(2)
C5 0.027(3) 0.018(3) 0.023(3) -0.0036(18) -0.001(3) -0.005(2)
C6 0.022(3) 0.031(3) 0.023(3) 0.0033(19) -0.011(3) -0.006(2)
C7 0.023(3) 0.017(3) 0.020(3) 0.0003(16) 0.001(3) 0.0005(17)
C8 0.022(3) 0.023(3) 0.019(3) -0.0022(17) 0.002(3) -0.0016(19)
C9 0.027(4) 0.033(4) 0.027(3) 0.000(2) 0.009(3) -0.002(2)
C10 0.040(4) 0.030(4) 0.009(3) -0.0001(19) 0.011(3) -0.0039(18)
C11 0.049(4) 0.021(3) 0.017(3) -0.004(2) -0.008(3) 0.0003(18)
C12 0.032(4) 0.021(3) 0.038(4) -0.002(2) -0.006(3) 0.003(2)
C13 0.023(3) 0.021(3) 0.023(3) -0.0007(17) 0.001(3) 0.0031(19)
C14 0.022(3) 0.027(3) 0.038(4) -0.003(2) -0.005(3) -0.005(2)
C15 0.022(3) 0.016(3) 0.029(3) -0.0018(16) 0.000(3) -0.0004(18)
C16 0.013(3) 0.038(4) 0.033(4) -0.0003(19) 0.006(3) -0.001(2)
C17 0.025(3) 0.036(3) 0.049(4) 0.002(2) 0.010(3) -0.004(3)
C18 0.033(3) 0.037(3) 0.033(3) 0.004(2) 0.002(2) 0.006(3)
C19 0.022(3) 0.036(3) 0.042(4) 0.003(2) 0.005(3) 0.000(3)
C20 0.034(3) 0.043(3) 0.026(3) 0.006(2) -0.004(2) 0.001(2)
C21 0.028(3) 0.036(3) 0.028(3) 0.005(2) 0.002(2) -0.003(2)
C22 0.023(3) 0.047(4) 0.016(3) 0.002(2) -0.001(3) -0.003(2)
C23 0.034(3) 0.042(3) 0.022(2) 0.007(2) 0.000(2) -0.008(2)
C24 0.033(3) 0.041(3) 0.024(3) -0.003(2) -0.005(3) 0.001(3)
O13 0.038(2) 0.050(2) 0.040(2) -0.0024(18) 0.0054(18) -0.0099(19)
O14 0.043(2) 0.065(3) 0.032(2) -0.015(2) 0.0007(18) 0.003(2)
O15 0.042(3) 0.043(3) 0.045(3) -0.0042(17) -0.003(3) -0.0003(18)
O16 0.034(3) 0.043(3) 0.049(3) -0.0022(16) 0.003(3) -0.0047(18)

loop_
_atom_type_symbol
_atom_type_description
_atom_type_scat_dispersion_real
_atom_type_scat_dispersion_imag
_atom_type_scat_source
C C 0.0033 0.0000 'International Tables Vol C Tables 4.2.6.8 and 6.1.1.4'
H H 0.0000 0.0000 'International Tables Vol C Tables 4.2.6.8 and 6.1.1.4'
N N 0.0061 0.0000 'International Tables Vol C Tables 4.2.6.8 and 6.1.1.4'
O O 0.0106 0.0000 'International Tables Vol C Tables 4.2.6.8 and 6.1.1.4'

loop_
_geom_angle_atom_site_label_1
_geom_angle_atom_site_label_2
_geom_angle_atom_site_label_3
_geom_angle
_geom_angle_publ_flag
O2 N1 O1 122.5(7) ?
O2 N1 C1 118.8(6) ?
O1 N1 C1 118.7(7) ?
O7 N2 O8 122.1(7) ?
O7 N2 C9 117.7(7) ?
O8 N2 C9 120.2(6) ?
C20 N3 C17 112.1(5) ?
C20 N3 H3A 109.2 ?
C17 N3 H3A 109.2 ?
C20 N3 H3B 109.2 ?
C17 N3 H3B 109.2 ?
H3A N3 H3B 107.9 ?
C19 N4 C18 111.0(5) ?
C19 N4 H4A 109.4 ?
C18 N4 H4A 109.4 ?
C19 N4 H4B 109.4 ?
C18 N4 H4B 109.4 ?
H4A N4 H4B 108.0 ?
C21 N5 C24 110.2(4) ?
C21 N5 H5A 109.6 ?
C24 N5 H5A 109.6 ?
C21 N5 H5B 109.6 ?
C24 N5 H5B 109.6 ?
H5A N5 H5B 108.1 ?
C22 N6 C23 110.8(4) ?
C22 N6 H6A 109.5 ?
C23 N6 H6A 109.5 ?
C22 N6 H6B 109.5 ?
C23 N6 H6B 109.5 ?
H6A N6 H6B 108.1 ?
C2 C1 C7 123.5(7) ?
C2 C1 N1 115.5(7) ?
C7 C1 N1 121.0(7) ?
C1 C2 C3 118.6(8) ?
C1 C2 H2 120.7 ?
C3 C2 H2 120.7 ?
C2 C3 C4 118.4(8) ?
C2 C3 H3 120.8 ?
C4 C3 H3 120.8 ?
C5 C4 C3 122.1(6) ?
C5 C4 H4 118.9 ?
C3 C4 H4 118.9 ?
C4 C5 C7 119.8(7) ?
C4 C5 C6 117.7(6) ?
C7 C5 C6 122.5(6) ?
O5 C6 O6 126.9(6) yes
O5 C6 C5 117.4(5) ?
O6 C6 C5 115.5(6) ?
C1 C7 C5 117.5(6) ?
C1 C7 C8 120.6(6) ?
C5 C7 C8 121.9(6) ?
O4 C8 O3 126.9(6) yes
O4 C8 C7 117.0(4) ?
O3 C8 C7 116.0(4) ?
C10 C9 C15 122.8(7) ?
C10 C9 N2 118.6(6) ?
C15 C9 N2 118.6(7) ?
C11 C10 C9 119.8(6) ?
C11 C10 H10 120.1 ?
C9 C10 H10 120.1 ?
C10 C11 C12 121.1(7) ?
C10 C11 H11 119.5 ?
C12 C11 H11 119.5 ?
C11 C12 C13 119.7(7) ?
C11 C12 H12 120.2 ?
C13 C12 H12 120.2 ?
C15 C13 C12 121.5(7) ?
C15 C13 C14 120.2(6) ?
C12 C13 C14 118.3(6) ?
O12 C14 O11 123.9(7) yes
O12 C14 C13 117.2(6) ?
O11 C14 C13 118.8(5) ?
C13 C15 C9 115.2(7) ?
C13 C15 C16 122.3(6) ?
C9 C15 C16 122.5(6) ?
O10 C16 O9 126.0(7) yes
O10 C16 C15 117.8(5) ?
O9 C16 C15 116.1(5) ?
N3 C17 C18 109.5(5) ?
N3 C17 H17A 109.8 ?
C18 C17 H17A 109.8 ?
N3 C17 H17B 109.8 ?
C18 C17 H17B 109.8 ?
H17A C17 H17B 108.2 ?
N4 C18 C17 110.5(5) ?
N4 C18 H18A 109.5 ?
C17 C18 H18A 109.5 ?
N4 C18 H18B 109.5 ?
C17 C18 H18B 109.5 ?
H18A C18 H18B 108.1 ?
N4 C19 C20 109.6(5) ?
N4 C19 H19A 109.7 ?
C20 C19 H19A 109.7 ?
N4 C19 H19B 109.7 ?
C20 C19 H19B 109.7 ?
H19A C19 H19B 108.2 ?
N3 C20 C19 110.1(5) ?
N3 C20 H20A 109.6 ?
C19 C20 H20A 109.6 ?
N3 C20 H20B 109.6 ?
C19 C20 H20B 109.6 ?
H20A C20 H20B 108.2 ?
N5 C21 C22 111.7(5) ?
N5 C21 H21A 109.3 ?
C22 C21 H21A 109.3 ?
N5 C21 H21B 109.3 ?
C22 C21 H21B 109.3 ?
H21A C21 H21B 107.9 ?
N6 C22 C21 109.8(5) ?
N6 C22 H22A 109.7 ?
C21 C22 H22A 109.7 ?
N6 C22 H22B 109.7 ?
C21 C22 H22B 109.7 ?
H22A C22 H22B 108.2 ?
C24 C23 N6 109.0(5) ?
C24 C23 H23A 109.9 ?
N6 C23 H23A 109.9 ?
C24 C23 H23B 109.9 ?
N6 C23 H23B 109.9 ?
H23A C23 H23B 108.3 ?
C23 C24 N5 112.3(5) ?
C23 C24 H24A 109.1 ?
N5 C24 H24A 109.1 ?
C23 C24 H24B 109.1 ?
N5 C24 H24B 109.1 ?
H24A C24 H24B 107.9 ?
H13A O13 H13B 110.8 ?
H14A O14 H14B 111.1 ?
H15A O15 H15B 110.9 ?
H16A O16 H16B 110.3 ?

loop_
_geom_bond_atom_site_label_1
_geom_bond_atom_site_label_2
_geom_bond_distance
_geom_bond_publ_flag
O1 N1 1.218(9) ?
O2 N1 1.212(9) ?
O3 C8 1.246(6) yes
O4 C8 1.237(6) yes
O5 C6 1.216(9) yes
O6 C6 1.248(7) yes
O7 N2 1.209(8) ?
O8 N2 1.209(8) ?
O9 C16 1.258(7) yes
O10 C16 1.252(7) yes
O11 C14 1.278(9) yes
O12 C14 1.240(7) yes
N1 C1 1.466(9) ?
N2 C9 1.459(10) ?
N3 C20 1.490(7) ?
N3 C17 1.497(9) ?
N3 H3A 0.9000 ?
N3 H3B 0.9000 ?
N4 C19 1.463(9) ?
N4 C18 1.477(7) ?
N4 H4A 0.9000 ?
N4 H4B 0.9000 ?
N5 C21 1.480(7) ?
N5 C24 1.485(8) ?
N5 H5A 0.9000 ?
N5 H5B 0.9000 ?
N6 C22 1.487(8) ?
N6 C23 1.494(7) ?
N6 H6A 0.9000 ?
N6 H6B 0.9000 ?
C1 C2 1.380(11) ?
C1 C7 1.388(10) ?
C2 C3 1.397(10) ?
C2 H2 0.9300 ?
C3 C4 1.398(11) ?
C3 H3 0.9300 ?
C4 C5 1.379(10) ?
C4 H4 0.9300 ?
C5 C7 1.395(9) ?
C5 C6 1.500(9) ?
C7 C8 1.530(9) ?
C9 C10 1.385(11) ?
C9 C15 1.408(10) ?
C10 C11 1.332(9) ?
C10 H10 0.9300 ?
C11 C12 1.372(11) ?
C11 H11 0.9300 ?
C12 C13 1.400(11) ?
C12 H12 0.9300 ?
C13 C15 1.398(9) ?
C13 C14 1.526(10) ?
C15 C16 1.521(10) ?
C17 C18 1.515(8) ?
C17 H17A 0.9700 ?
C17 H17B 0.9700 ?
C18 H18A 0.9700 ?
C18 H18B 0.9700 ?
C19 C20 1.518(8) ?
C19 H19A 0.9700 ?
C19 H19B 0.9700 ?
C20 H20A 0.9700 ?
C20 H20B 0.9700 ?
C21 C22 1.494(8) ?
C21 H21A 0.9700 ?
C21 H21B 0.9700 ?
C22 H22A 0.9700 ?
C22 H22B 0.9700 ?
C23 C24 1.478(8) ?
C23 H23A 0.9700 ?
C23 H23B 0.9700 ?
C24 H24A 0.9700 ?
C24 H24B 0.9700 ?
O13 H13A 0.8501 ?
O13 H13B 0.8507 ?
O14 H14A 0.8500 ?
O14 H14B 0.8500 ?
O15 H15A 0.8524 ?
O15 H15B 0.8682 ?
O16 H16A 0.8505 ?
O16 H16B 0.8505 ?

loop_
_geom_hbond_atom_site_label_D
_geom_hbond_atom_site_label_H
_geom_hbond_atom_site_label_A
_geom_hbond_site_symmetry_A
_geom_hbond_distance_DH
_geom_hbond_distance_HA
_geom_hbond_distance_DA
_geom_hbond_angle_DHA
N3 H3A O3 3_465 0.90 1.92 2.765(6) 156
N3 H3B O6 . 0.90 1.77 2.648(6) 166
N4 H4A O5 1_545 0.90 1.92 2.799(6) 164
N4 H4B O13 1_545 0.90 1.83 2.730(6) 175
N5 H5A O12 3_565 0.90 1.79 2.664(6) 165
N5 H5B O9 . 0.90 1.89 2.760(6) 161
N6 H6B O11 3 0.90 1.92 2.793(6) 164
N6 H6A O14 1_545 0.90 1.81 2.708(6) 172
O13 H13A O4 3_465 0.85 1.89 2.729(6) 167
O13 H13B O11 . 0.85 1.96 2.792(6) 166
O14 H14A O5 . 0.85 1.89 2.714(6) 164
O14 H14B O10 . 0.85 1.86 2.707(6) 173
O15 H15A O4 . 0.85 2.04 2.858(6) 161
O15 H15B O3 1_545 0.87 2.47 3.036(6) 124
O15 H15B O5 1_545 0.87 2.53 2.997(7) 115
O16 H16A O9 . 0.85 2.18 3.007(6) 166
O16 H16B O10 1_545 0.85 2.03 2.861(6) 167

loop_
_geom_torsion_atom_site_label_1
_geom_torsion_atom_site_label_2
_geom_torsion_atom_site_label_3
_geom_torsion_atom_site_label_4
_geom_torsion
_geom_torsion_publ_flag
O2 N1 C1 C2 156.9(6) ?
O1 N1 C1 C2 -23.9(8) ?
O2 N1 C1 C7 -21.6(8) ?
O1 N1 C1 C7 157.6(6) ?
C7 C1 C2 C3 1.7(7) ?
N1 C1 C2 C3 -176.8(4) ?
C1 C2 C3 C4 -0.3(8) ?
C2 C3 C4 C5 -1.1(8) ?
C3 C4 C5 C7 1.2(8) ?
C3 C4 C5 C6 -176.6(5) ?
C4 C5 C6 O5 149.7(6) yes
C7 C5 C6 O5 -28.0(7) yes
C4 C5 C6 O6 -25.6(7) yes
C7 C5 C6 O6 156.6(5) yes
C2 C1 C7 C5 -1.6(7) ?
N1 C1 C7 C5 176.8(4) ?
C2 C1 C7 C8 177.5(4) ?
N1 C1 C7 C8 -4.1(6) ?
C4 C5 C7 C1 0.1(7) ?
C6 C5 C7 C1 177.8(4) ?
C4 C5 C7 C8 -179.0(5) ?
C6 C5 C7 C8 -1.2(7) yes
C1 C7 C8 O4 103.8(6) yes
C5 C7 C8 O4 -77.1(7) yes
C1 C7 C8 O3 -76.2(6) yes
C5 C7 C8 O3 102.9(6) yes
O7 N2 C9 C10 -24.5(8) ?
O8 N2 C9 C10 155.7(6) ?
O7 N2 C9 C15 157.8(6) ?
O8 N2 C9 C15 -22.0(8) ?
C15 C9 C10 C11 0.5(8) ?
N2 C9 C10 C11 -177.1(5) ?
C9 C10 C11 C12 1.1(8) ?
C10 C11 C12 C13 -1.6(7) ?
C11 C12 C13 C15 0.6(7) ?
C11 C12 C13 C14 -177.7(4) ?
C15 C13 C14 O12 157.2(5) yes
C12 C13 C14 O12 -24.5(7) yes
C15 C13 C14 O11 -26.0(7) yes
C12 C13 C14 O11 152.3(5) yes
C12 C13 C15 C9 0.8(7) ?
C14 C13 C15 C9 179.1(4) ?
C12 C13 C15 C16 -177.3(4) ?
C14 C13 C15 C16 1.0(7) yes
C10 C9 C15 C13 -1.4(7) ?
N2 C9 C15 C13 176.2(4) ?
C10 C9 C15 C16 176.7(5) ?
N2 C9 C15 C16 -5.7(7) ?
C13 C15 C16 O10 -79.0(7) yes
C9 C15 C16 O10 103.0(6) yes
C13 C15 C16 O9 104.4(6) yes
C9 C15 C16 O9 -73.6(7) yes
C20 N3 C17 C18 54.8(7) ?
C19 N4 C18 C17 60.2(6) ?
N3 C17 C18 N4 -56.0(7) ?
C18 N4 C19 C20 -60.3(7) ?
C17 N3 C20 C19 -55.7(6) ?
N4 C19 C20 N3 57.5(7) ?
C24 N5 C21 C22 55.0(6) ?
C23 N6 C22 C21 58.1(6) ?
N5 C21 C22 N6 -56.4(6) ?
C22 N6 C23 C24 -58.6(6) ?
N6 C23 C24 N5 57.8(7) ?
C21 N5 C24 C23 -56.4(6) ?
